data_2207254
loop_
_publ_author_name
'Thamotharan, S.'
'Parthasarathi, V.'
'Anandha Babu, G.'
'Hunnur, Raveendra K.'
'Badami, Bharati'
'Linden, Anthony'

_publ_section_title
;
 5-Phenoxymethyl-1,3,4-oxadiazole-2(3<i>H</i>)-thione
;
_journal_coeditor_code HG6256
_journal_issue 11
_journal_name_full 'Acta Crystallographica Section E'
_journal_page_first o3746
_journal_page_last o3747
_journal_paper_doi 10.1107/S1600536805033027
_journal_volume 61
_journal_year 2005
_chemical_formula_iupac 'C9 H8 N2 O2 S'
_chemical_formula_moiety 'C9 H8 N2 O2 S'
_chemical_formula_sum 'C9 H8 N2 O2 S'
_chemical_formula_weight 208.23
_chemical_melting_point 457
_chemical_name_systematic
;
5-Phenoxymethyl-1,3,4-oxadiazole-2(3H)-thione
;
_space_group_IT_number 4
_symmetry_cell_setting monoclinic
_symmetry_space_group_name_Hall 'P 2yb'
_symmetry_space_group_name_H-M 'P 1 21 1'
_atom_sites_solution_hydrogens geom
_atom_sites_solution_primary direct
_atom_sites_solution_secondary difmap
_audit_creation_method SHELXL-97
_cell_angle_alpha 90.00
_cell_angle_beta 91.388(5)
_cell_angle_gamma 90.00
_cell_formula_units_Z 2
_cell_length_a 9.3233(8)
_cell_length_b 4.9446(5)
_cell_length_c 10.2051(10)
_cell_measurement_reflns_used 21914
_cell_measurement_temperature 160(2)
_cell_measurement_theta_max 25.03
_cell_measurement_theta_min 2.00
_cell_volume 470.32(8)
_computing_cell_refinement 'DENZO-SMN (Otwinowski & Minor, 1997)'
_computing_data_collection 'COLLECT (Nonius, 2000)'
_computing_data_reduction 'DENZO--SMN and SCALEPACK (Otwinowski & Minor, 1997)'
_computing_molecular_graphics 'ORTEP-3 (Version 1.07; Farrugia, 1997)'
_computing_publication_material 'SHELXL97 and PLATON (Spek, 2003)'
_computing_structure_refinement 'SHELXL97 (Sheldrick, 1997)'
_computing_structure_solution 'SIR92 (Altomare et al., 1994)'
_diffrn_ambient_temperature 160(2)
_diffrn_detector_area_resol_mean 9
_diffrn_measured_fraction_theta_full 0.986
_diffrn_measured_fraction_theta_max 0.986
_diffrn_measurement_device_type 'Nonius KappaCCD area-detector'
_diffrn_measurement_method '\f and \w scans with \k offsets'
_diffrn_radiation_monochromator 'horizontally mounted graphite crystal'
_diffrn_radiation_source 'Nonius FR590 sealed tube generator'
_diffrn_radiation_type MoK\a
_diffrn_radiation_wavelength 0.71073
_diffrn_reflns_av_R_equivalents 0.0829
_diffrn_reflns_av_sigmaI/netI 0.0559
_diffrn_reflns_limit_h_max 11
_diffrn_reflns_limit_h_min -11
_diffrn_reflns_limit_k_max 5
_diffrn_reflns_limit_k_min -5
_diffrn_reflns_limit_l_max 12
_diffrn_reflns_limit_l_min -11
_diffrn_reflns_number 6143
_diffrn_reflns_theta_full 25.00
_diffrn_reflns_theta_max 25.00
_diffrn_reflns_theta_min 2.19
_diffrn_standards_decay_% 0
_diffrn_standards_number 0
_exptl_absorpt_coefficient_mu 0.317
_exptl_absorpt_correction_T_max 0.999
_exptl_absorpt_correction_T_min 0.676
_exptl_absorpt_correction_type multi-scan
_exptl_absorpt_process_details '(SORTAV; Blessing, 1995)'
_exptl_crystal_colour colourless
_exptl_crystal_density_diffrn 1.470
_exptl_crystal_density_method 'not measured'
_exptl_crystal_description needle
_exptl_crystal_F_000 216
_exptl_crystal_size_max 0.35
_exptl_crystal_size_mid 0.10
_exptl_crystal_size_min 0.02
_refine_diff_density_max 0.186
_refine_diff_density_min -0.193
_refine_ls_abs_structure_details 'Flack & Bernardinelli (1999, 2000), 636 Friedel pairs'
_refine_ls_abs_structure_Flack 0.01(14)
_refine_ls_extinction_method none
_refine_ls_goodness_of_fit_ref 1.084
_refine_ls_hydrogen_treatment mixed
_refine_ls_matrix_type full
_refine_ls_number_parameters 131
_refine_ls_number_reflns 1553
_refine_ls_number_restraints 1
_refine_ls_restrained_S_all 1.083
_refine_ls_R_factor_all 0.0623
_refine_ls_R_factor_gt 0.0465
_refine_ls_shift/su_max 0.000
_refine_ls_shift/su_mean 0.000
_refine_ls_structure_factor_coef Fsqd
_refine_ls_weighting_details 'calc w = 1/[\s^2^(Fo^2^)+(0.0334P)^2^+0.2737P] where P = (Fo^2^+2Fc^2^)/3'
_refine_ls_weighting_scheme calc
_refine_ls_wR_factor_gt 0.0977
_refine_ls_wR_factor_ref 0.1046
_reflns_number_gt 1295
_reflns_number_total 1553
_reflns_threshold_expression I>2\s(I)
_cod_data_source_file hg6256.cif
_cod_data_source_block I
_cod_original_sg_symbol_H-M 'P 21'
_cod_database_code 2207254
_cod_database_fobs_code 2207254

loop_
_symmetry_equiv_pos_as_xyz
'x, y, z'
'-x, y+1/2, -z'

loop_
_atom_site_label
_atom_site_fract_x
_atom_site_fract_y
_atom_site_fract_z
_atom_site_U_iso_or_equiv
_atom_site_adp_type
_atom_site_calc_flag
_atom_site_refinement_flags
_atom_site_occupancy
_atom_site_type_symbol
S2 0.17001(10) -0.3624(2) -0.21573(10) 0.0448(3) Uani d . 1 S
O1 0.1531(2) 0.0297(6) -0.0353(2) 0.0371(7) Uani d . 1 O
O7 0.3092(2) 0.5490(5) 0.1677(2) 0.0397(7) Uani d . 1 O
N3 0.3692(3) -0.0519(7) -0.0891(3) 0.0395(8) Uani d . 1 N
H3 0.441(4) -0.150(10) -0.115(4) 0.046(12) Uiso d . 1 H
N4 0.3776(3) 0.1482(8) 0.0055(3) 0.0392(7) Uani d . 1 N
C2 0.2361(4) -0.1301(9) -0.1157(3) 0.0348(9) Uani d . 1 C
C5 0.2476(3) 0.1896(8) 0.0327(3) 0.0336(10) Uani d . 1 C
C6 0.1914(3) 0.3818(9) 0.1319(4) 0.0349(9) Uani d . 1 C
H61 0.1117 0.4909 0.0938 0.042 Uiso calc R 1 H
H62 0.1562 0.2828 0.2091 0.042 Uiso calc R 1 H
C8 0.2887(4) 0.7254(8) 0.2709(4) 0.0378(10) Uani d . 1 C
C9 0.4070(4) 0.8827(10) 0.3045(4) 0.0435(10) Uani d . 1 C
H9 0.4941 0.8612 0.2591 0.052 Uiso calc R 1 H
C10 0.3982(5) 1.0702(9) 0.4037(4) 0.0523(13) Uani d . 1 C
H10 0.4785 1.1808 0.4256 0.063 Uiso calc R 1 H
C11 0.2715(5) 1.0974(11) 0.4717(4) 0.0582(14) Uani d . 1 C
H11 0.2653 1.2247 0.5411 0.070 Uiso calc R 1 H
C12 0.1560(5) 0.9401(10) 0.4382(4) 0.0540(12) Uani d . 1 C
H12 0.0695 0.9602 0.4845 0.065 Uiso calc R 1 H
C13 0.1623(5) 0.7498(9) 0.3369(4) 0.0446(11) Uani d . 1 C
H13 0.0816 0.6406 0.3144 0.053 Uiso calc R 1 H

loop_
_atom_site_aniso_label
_atom_site_aniso_U_11
_atom_site_aniso_U_22
_atom_site_aniso_U_33
_atom_site_aniso_U_12
_atom_site_aniso_U_13
_atom_site_aniso_U_23
S2 0.0417(5) 0.0478(6) 0.0447(5) -0.0021(6) -0.0044(4) -0.0076(6)
O1 0.0272(12) 0.0427(17) 0.0412(14) -0.0039(11) -0.0017(11) -0.0022(12)
O7 0.0331(13) 0.0442(19) 0.0417(16) -0.0039(12) 0.0006(11) -0.0070(13)
N3 0.0276(16) 0.043(2) 0.048(2) 0.0021(15) 0.0003(14) -0.0107(17)
N4 0.0331(15) 0.0422(19) 0.0421(17) -0.0023(18) -0.0052(12) -0.0078(19)
C2 0.0330(19) 0.035(2) 0.036(2) 0.0005(18) -0.0023(16) 0.0001(17)
C5 0.0279(18) 0.037(3) 0.0355(19) -0.0001(17) -0.0040(15) 0.0033(18)
C6 0.0284(18) 0.036(2) 0.040(2) -0.0032(18) 0.0005(16) 0.0024(19)
C8 0.043(2) 0.035(3) 0.035(2) 0.0077(18) -0.0032(17) 0.0015(18)
C9 0.047(2) 0.041(3) 0.043(2) -0.001(2) -0.0064(18) 0.004(2)
C10 0.062(3) 0.047(3) 0.047(3) 0.002(2) -0.016(2) 0.000(2)
C11 0.088(3) 0.050(4) 0.036(2) 0.013(3) -0.007(2) -0.006(2)
C12 0.072(3) 0.048(3) 0.043(3) 0.014(2) 0.009(2) 0.000(2)
C13 0.050(3) 0.040(3) 0.044(2) 0.003(2) 0.0024(19) 0.0051(19)

loop_
_atom_type_symbol
_atom_type_description
_atom_type_scat_dispersion_real
_atom_type_scat_dispersion_imag
_atom_type_scat_source
C C 0.0033 0.0016 'International Tables Vol C Tables 4.2.6.8 and 6.1.1.4'
H H 0.0000 0.0000 'International Tables Vol C Tables 4.2.6.8 and 6.1.1.4'
N N 0.0061 0.0033 'International Tables Vol C Tables 4.2.6.8 and 6.1.1.4'
O O 0.0106 0.0060 'International Tables Vol C Tables 4.2.6.8 and 6.1.1.4'
S S 0.1246 0.1234 'International Tables Vol C Tables 4.2.6.8 and 6.1.1.4'

loop_
_geom_angle_atom_site_label_1
_geom_angle_atom_site_label_2
_geom_angle_atom_site_label_3
_geom_angle
C5 O1 C2 105.6(3)
C8 O7 C6 116.3(3)
C2 N3 N4 112.9(3)
C2 N3 H3 120(3)
N4 N3 H3 125(3)
C5 N4 N3 103.3(3)
N3 C2 O1 104.3(3)
N3 C2 S2 131.8(3)
O1 C2 S2 123.9(3)
N4 C5 O1 113.9(4)
N4 C5 C6 127.3(3)
O1 C5 C6 118.8(3)
O7 C6 C5 105.3(3)
O7 C6 H61 110.7
C5 C6 H61 110.7
O7 C6 H62 110.7
C5 C6 H62 110.7
H61 C6 H62 108.8
C13 C8 O7 124.3(4)
C13 C8 C9 121.0(4)
O7 C8 C9 114.7(3)
C10 C9 C8 119.9(4)
C10 C9 H9 120.1
C8 C9 H9 120.1
C9 C10 C11 119.9(4)
C9 C10 H10 120.0
C11 C10 H10 120.0
C12 C11 C10 119.6(4)
C12 C11 H11 120.2
C10 C11 H11 120.2
C11 C12 C13 121.4(4)
C11 C12 H12 119.3
C13 C12 H12 119.3
C8 C13 C12 118.2(4)
C8 C13 H13 120.9
C12 C13 H13 120.9

loop_
_geom_bond_atom_site_label_1
_geom_bond_atom_site_label_2
_geom_bond_distance
S2 C2 1.647(4)
O1 C5 1.362(4)
O1 C2 1.388(5)
O7 C8 1.384(4)
O7 C6 1.416(4)
N3 C2 1.321(5)
N3 N4 1.383(5)
N3 H3 0.87(5)
N4 C5 1.266(4)
C5 C6 1.492(5)
C6 H61 0.9900
C6 H62 0.9900
C8 C13 1.377(5)
C8 C9 1.386(6)
C9 C10 1.376(6)
C9 H9 0.9500
C10 C11 1.391(6)
C10 H10 0.9500
C11 C12 1.365(7)
C11 H11 0.9500
C12 C13 1.400(6)
C12 H12 0.9500
C13 H13 0.9500

loop_
_geom_hbond_atom_site_label_D
_geom_hbond_atom_site_label_H
_geom_hbond_atom_site_label_A
_geom_hbond_site_symmetry_A
_geom_hbond_distance_DH
_geom_hbond_distance_HA
_geom_hbond_distance_DA
_geom_hbond_angle_DHA
_geom_hbond_publ_flag
N3 H3 N4 2_645 0.87(5) 2.24(4) 2.899(5) 132(3) yes
C6 H61 O1 2_555 0.99 2.53 3.416(4) 148 yes

loop_
_geom_torsion_atom_site_label_1
_geom_torsion_atom_site_label_2
_geom_torsion_atom_site_label_3
_geom_torsion_atom_site_label_4
_geom_torsion
C2 N3 N4 C5 -1.0(4)
N4 N3 C2 O1 0.8(4)
N4 N3 C2 S2 -178.2(3)
C5 O1 C2 N3 -0.2(4)
C5 O1 C2 S2 178.8(3)
N3 N4 C5 O1 0.9(4)
N3 N4 C5 C6 178.4(4)
C2 O1 C5 N4 -0.4(5)
C2 O1 C5 C6 -178.2(3)
C8 O7 C6 C5 -172.6(3)
N4 C5 C6 O7 12.6(6)
O1 C5 C6 O7 -169.9(3)
C6 O7 C8 C13 -1.3(5)
C6 O7 C8 C9 179.1(4)
C13 C8 C9 C10 -1.2(6)
O7 C8 C9 C10 178.5(3)
C8 C9 C10 C11 1.3(6)
C9 C10 C11 C12 -0.9(7)
C10 C11 C12 C13 0.4(7)
O7 C8 C13 C12 -179.0(3)
C9 C8 C13 C12 0.6(6)
C11 C12 C13 C8 -0.3(6)

loop_
_cod_related_entry_id
_cod_related_entry_database
_cod_related_entry_code
1 ChemSpider 625383
